data_7100918
loop_
_publ_author_name
C.Braddock
'Gemma Cansell'
'Stephen Hermitage'
'Andrew J. P. White'

_publ_section_title
;
Bromoiodinanes with an I(III)-Br bond: preparation,
X-ray crystallography and reactivity as electrophilic brominating agents
;
_journal_name_full 'Chemical Communications'
_journal_paper_doi 10.1039/b600455e
_journal_year 2006
_chemical_formula_sum 'C9 H4 Br F6 I O'
_chemical_formula_weight 448.93
_space_group_IT_number 61
_symmetry_cell_setting orthorhombic
_symmetry_space_group_name_Hall '-P 2ac 2ab'
_symmetry_space_group_name_H-M 'P b c a'
_cell_angle_alpha 90.00
_cell_angle_beta 90.00
_cell_angle_gamma 90.00
_cell_formula_units_Z 8
_cell_length_a 9.663(3)
_cell_length_b 14.7448(17)
_cell_length_c 16.435(3)
_cell_measurement_temperature 203(2)
_cell_volume 2341.6(8)
_diffrn_ambient_temperature 203(2)
_exptl_crystal_density_diffrn 2.547
_cod_depositor_comments
;
The following automatic conversions were performed:
'_symmetry_cell_setting' value 'Orthorhombic' changed to 'orthorhombic'
according to '/home/saulius/struct/CIF-dictionaries/cif_core.dic'
dictionary named 'cif_core.dic' version 2.4.1 from 2010-06-29.

Automatic conversion script
Id: cif_fix_enum 1527 2010-12-29 10:47:43Z saulius 
;
_cod_database_code 7100918

loop_
_symmetry_equiv_pos_as_xyz
'x, y, z'
'-x+1/2, -y, z+1/2'
'-x, y+1/2, -z+1/2'
'x+1/2, -y+1/2, -z'
'-x, -y, -z'
'x-1/2, y, -z-1/2'
'x, -y-1/2, z-1/2'
'-x-1/2, y-1/2, z'

loop_
_atom_site_label
_atom_site_type_symbol
_atom_site_fract_x
_atom_site_fract_y
_atom_site_fract_z
_atom_site_U_iso_or_equiv
_atom_site_adp_type
_atom_site_occupancy
_atom_site_symmetry_multiplicity
_atom_site_calc_flag
_atom_site_refinement_flags
_atom_site_disorder_assembly
_atom_site_disorder_group
I I 0.01666(5) 0.53007(4) 0.37062(3) 0.0244(2) Uani 1 1 d U . .
Br Br -0.07102(13) 0.62560(8) 0.24848(7) 0.0452(3) Uani 1 1 d . . .
O O 0.0945(6) 0.4394(5) 0.4594(3) 0.0267(14) Uani 1 1 d U . .
C1 C 0.1363(8) 0.4416(6) 0.2972(5) 0.0195(18) Uani 1 1 d U . .
C2 C 0.1347(10) 0.4426(8) 0.2139(5) 0.034(2) Uani 1 1 d . . .
H2A H 0.0773 0.4834 0.1857 0.041 Uiso 1 1 calc R . .
C3 C 0.2181(10) 0.3831(8) 0.1720(6) 0.033(2) Uani 1 1 d U . .
H3A H 0.2201 0.3840 0.1148 0.040 Uiso 1 1 calc R . .
C4 C 0.2983(10) 0.3225(8) 0.2144(6) 0.033(2) Uani 1 1 d U . .
H4A H 0.3550 0.2815 0.1859 0.040 Uiso 1 1 calc R . .
C5 C 0.2966(10) 0.3210(7) 0.2978(6) 0.029(2) Uani 1 1 d U . .
H5A H 0.3516 0.2787 0.3257 0.035 Uiso 1 1 calc R . .
C6 C 0.2143(9) 0.3815(7) 0.3418(5) 0.025(2) Uani 1 1 d U . .
C7 C 0.2010(9) 0.3826(7) 0.4344(5) 0.026(2) Uani 1 1 d . . .
C8 C 0.3379(10) 0.4201(7) 0.4713(5) 0.031(2) Uani 1 1 d U . .
F8A F 0.3568(7) 0.5057(5) 0.4476(4) 0.0519(18) Uani 1 1 d . . .
F8B F 0.3323(6) 0.4207(5) 0.5530(3) 0.0450(15) Uani 1 1 d U . .
F8C F 0.4490(6) 0.3728(5) 0.4497(4) 0.0490(17) Uani 1 1 d . . .
C9 C 0.1672(11) 0.2872(8) 0.4675(5) 0.036(2) Uani 1 1 d . . .
F9A F 0.1339(7) 0.2903(4) 0.5471(3) 0.0411(15) Uani 1 1 d U . .
F9B F 0.2717(8) 0.2286(5) 0.4607(4) 0.0544(19) Uani 1 1 d . . .
F9C F 0.0608(8) 0.2540(5) 0.4291(4) 0.0557(19) Uani 1 1 d . . .

loop_
_atom_site_aniso_label
_atom_site_aniso_U_11
_atom_site_aniso_U_22
_atom_site_aniso_U_33
_atom_site_aniso_U_23
_atom_site_aniso_U_13
_atom_site_aniso_U_12
I 0.0253(3) 0.0399(3) 0.0080(3) 0.0008(2) -0.0009(2) 0.0020(3)
Br 0.0585(7) 0.0559(6) 0.0211(5) 0.0115(5) -0.0070(5) 0.0121(6)
O 0.029(3) 0.043(3) 0.009(2) 0.000(2) 0.000(2) 0.012(3)
C1 0.018(3) 0.029(4) 0.011(3) -0.005(3) 0.001(3) 0.000(3)
C2 0.032(5) 0.056(7) 0.014(4) -0.003(4) 0.002(4) -0.013(5)
C3 0.034(4) 0.046(4) 0.020(4) -0.005(3) 0.007(3) -0.004(3)
C4 0.031(4) 0.046(4) 0.023(4) -0.007(3) 0.005(3) 0.001(4)
C5 0.030(4) 0.039(4) 0.019(4) -0.002(3) 0.004(3) -0.005(3)
C6 0.024(4) 0.037(4) 0.015(3) -0.005(3) 0.001(3) -0.002(3)
C7 0.019(4) 0.047(6) 0.012(4) -0.004(4) 0.001(3) -0.001(4)
C8 0.032(4) 0.042(4) 0.018(3) 0.000(3) -0.005(3) -0.001(3)
F8A 0.055(4) 0.056(4) 0.044(4) 0.006(3) -0.022(3) -0.015(3)
F8B 0.047(3) 0.070(4) 0.018(2) -0.006(3) -0.008(2) 0.001(3)
F8C 0.030(3) 0.090(5) 0.027(3) -0.009(3) -0.005(2) 0.013(3)
C9 0.049(6) 0.051(6) 0.009(4) -0.002(4) 0.004(4) 0.002(5)
F9A 0.058(3) 0.052(3) 0.013(2) 0.008(2) 0.004(2) -0.004(3)
F9B 0.073(5) 0.047(4) 0.043(4) 0.012(3) 0.018(4) 0.022(4)
F9C 0.067(4) 0.074(5) 0.026(3) 0.007(3) -0.008(3) -0.034(4)

loop_
_geom_bond_atom_site_label_1
_geom_bond_atom_site_label_2
_geom_bond_distance
_geom_bond_site_symmetry_2
_geom_bond_publ_flag
I O 2.118(6) . ?
I C1 2.120(8) . ?
I Br 2.5945(11) . ?
O C7 1.388(11) . ?
C1 C2 1.370(11) . ?
C1 C6 1.374(14) . ?
C2 C3 1.375(15) . ?
C3 C4 1.373(15) . ?
C4 C5 1.370(12) . ?
C5 C6 1.396(13) . ?
C6 C7 1.528(12) . ?
C7 C9 1.543(15) . ?
C7 C8 1.557(12) . ?
C8 F8C 1.329(12) . ?
C8 F8A 1.333(12) . ?
C8 F8B 1.344(10) . ?
C9 F9C 1.302(12) . ?
C9 F9B 1.334(13) . ?
C9 F9A 1.347(10) . ?

loop_
_cod_related_entry_id
_cod_related_entry_database
_cod_related_entry_code
1 ChemSpider 21122716
